data_1511703
loop_
_publ_author_name
'Dimitrova, O.V.'
'Merlino, S.'
'Pasero, M.'
'Gobechiya, E.R.'
'Pushcharovskii, D.Yu.'

_publ_section_title
;
 Hydrothermal synthesis and crystal structures of (Li, Ba)- nanoborate, Li
 Ba B9 O15, and Ba-borophosphate, Ba B P O5
;
_journal_name_full 'Journal of Alloys Compd.'
_journal_page_first 70
_journal_page_last 75
_journal_paper_doi 10.1016/S0925-8388(01)02017-5
_journal_volume 339
_journal_year 2002
_chemical_formula_sum 'B9 Ba Li O15'
_chemical_name_systematic 'Li Ba (B9 O15)'
_space_group_IT_number 167
_symmetry_space_group_name_Hall '-R 3 2"c'
_symmetry_space_group_name_H-M 'R -3 c :H'
_cell_angle_alpha 90
_cell_angle_beta 90
_cell_angle_gamma 120
_cell_formula_units_Z 6
_cell_length_a 10.982
_cell_length_b 10.982
_cell_length_c 17.067
_cell_volume 1782.587
_citation_journal_id_ASTM JALCEU
_cod_data_source_file boron4-x_367.cif
_cod_data_source_block B9Ba1Li1O15
_cod_original_formula_sum 'B9 Ba1 Li1 O15'
_cod_database_code 1511703

loop_
_symmetry_equiv_pos_as_xyz
x,y,z
-y,x-y,z
-x+y,-x,z
y,x,-z+1/2
-x,-x+y,-z+1/2
x-y,-y,-z+1/2
-x,-y,-z
y,-x+y,-z
x-y,x,-z
-y,-x,z-1/2
x,x-y,z-1/2
-x+y,y,z-1/2
x+2/3,y+1/3,z+1/3
-y+2/3,x-y+1/3,z+1/3
-x+y+2/3,-x+1/3,z+1/3
y+2/3,x+1/3,-z+5/6
-x+2/3,-x+y+1/3,-z+5/6
x-y+2/3,-y+1/3,-z+5/6
-x+2/3,-y+1/3,-z+1/3
y+2/3,-x+y+1/3,-z+1/3
x-y+2/3,x+1/3,-z+1/3
-y+2/3,-x+1/3,z-1/6
x+2/3,x-y+1/3,z-1/6
-x+y+2/3,y+1/3,z-1/6
x+1/3,y+2/3,z+2/3
-y+1/3,x-y+2/3,z+2/3
-x+y+1/3,-x+2/3,z+2/3
y+1/3,x+2/3,-z+7/6
-x+1/3,-x+y+2/3,-z+7/6
x-y+1/3,-y+2/3,-z+7/6
-x+1/3,-y+2/3,-z+2/3
y+1/3,-x+y+2/3,-z+2/3
x-y+1/3,x+2/3,-z+2/3
-y+1/3,-x+2/3,z+1/6
x+1/3,x-y+2/3,z+1/6
-x+y+1/3,y+2/3,z+1/6

loop_
_atom_site_label
_atom_site_type_symbol
_atom_site_fract_x
_atom_site_fract_y
_atom_site_fract_z
_atom_site_occupancy
_atom_site_U_iso_or_equiv
B1 B+3 0.2681 0.8699 0.9784 1 0.0
O1 O-2 0.2263 0.1148 0.8732 1 0.0
O2 O-2 0.2521 0.9837 0.9726 1 0.0
Li1 Li+1 0.3333 0.6667 0.9167 1 0.0
B2 B+3 0.3333 0.0974 0.9167 1 0.0
Ba1 Ba+2 0 0 0 1 0.0
O3 O-2 0 0.1719 0.25 1 0.0
